data_2206307
loop_
_publ_author_name
'Wang, Zhi-Guo'
'Chen, Ai-Hua'
'Yin, Guo-Dong'
'Wu, An-Xin'

_publ_section_title
;
 Diethyl 2,3-bis(benzo[1,3]dioxole-5-carbonyl)but-2-enedioate
;
_journal_issue 7
_journal_name_full 'Acta Crystallographica Section E'
_journal_page_first o2320
_journal_page_last o2321
_journal_paper_doi 10.1107/S1600536805020003
_journal_volume 61
_journal_year 2005
_chemical_formula_iupac 'C24 H20 O10'
_chemical_formula_moiety 'C24 H20 O10'
_chemical_formula_sum 'C24 H20 O10'
_chemical_formula_weight 468.40
_chemical_name_systematic
;
Diethyl 2,3-bis(benzo[1,3]dioxole-5-carbonyl)but-2-enedioate
;
_space_group_IT_number 14
_symmetry_cell_setting monoclinic
_symmetry_space_group_name_Hall '-P 2ybc'
_symmetry_space_group_name_H-M 'P 1 21/c 1'
_atom_sites_solution_hydrogens geom
_atom_sites_solution_primary direct
_atom_sites_solution_secondary difmap
_cell_angle_alpha 90
_cell_angle_beta 107.082(2)
_cell_angle_gamma 90
_cell_formula_units_Z 2
_cell_length_a 11.1653(14)
_cell_length_b 13.3535(17)
_cell_length_c 7.7380(10)
_cell_measurement_reflns_used 2001
_cell_measurement_temperature 292(2)
_cell_measurement_theta_max 25.6
_cell_measurement_theta_min 2.4
_cell_volume 1102.8(2)
_computing_cell_refinement 'SAINT (Bruker, 2001)'
_computing_data_collection 'SMART (Bruker, 2001)'
_computing_data_reduction SAINT
_computing_molecular_graphics 'SHELXTL (Sheldrick, 2001)'
_computing_publication_material SHELXTL
_computing_structure_refinement 'SHELXL97 (Sheldrick, 1997)'
_computing_structure_solution 'SHELXS97 (Sheldrick, 1997)'
_diffrn_ambient_temperature 292(2)
_diffrn_measured_fraction_theta_full 0.999
_diffrn_measured_fraction_theta_max 0.999
_diffrn_measurement_device_type 'Bruker SMART CCD area-detector'
_diffrn_measurement_method '\f and \w'
_diffrn_radiation_monochromator graphite
_diffrn_radiation_source 'fine-focus sealed tube'
_diffrn_radiation_type MoK\a
_diffrn_radiation_wavelength 0.71073
_diffrn_reflns_av_R_equivalents 0.024
_diffrn_reflns_av_sigmaI/netI 0.029
_diffrn_reflns_limit_h_max 13
_diffrn_reflns_limit_h_min -14
_diffrn_reflns_limit_k_max 17
_diffrn_reflns_limit_k_min -17
_diffrn_reflns_limit_l_max 7
_diffrn_reflns_limit_l_min -9
_diffrn_reflns_number 6336
_diffrn_reflns_theta_full 27.0
_diffrn_reflns_theta_max 27.0
_diffrn_reflns_theta_min 1.91
_diffrn_standards_decay_% 0
_diffrn_standards_number 0
_exptl_absorpt_coefficient_mu 0.111
_exptl_absorpt_correction_T_max 0.978
_exptl_absorpt_correction_T_min 0.957
_exptl_absorpt_correction_type multi-scan
_exptl_absorpt_process_details '(SADABS; Sheldrick, 1996)'
_exptl_crystal_colour green
_exptl_crystal_density_diffrn 1.411
_exptl_crystal_density_method 'not measured'
_exptl_crystal_description block
_exptl_crystal_F_000 488
_exptl_crystal_size_max 0.40
_exptl_crystal_size_mid 0.30
_exptl_crystal_size_min 0.20
_refine_diff_density_max 0.24
_refine_diff_density_min -0.19
_refine_ls_extinction_method none
_refine_ls_goodness_of_fit_ref 1.08
_refine_ls_hydrogen_treatment constr
_refine_ls_matrix_type full
_refine_ls_number_parameters 155
_refine_ls_number_reflns 2399
_refine_ls_number_restraints 0
_refine_ls_restrained_S_all 1.08
_refine_ls_R_factor_all 0.065
_refine_ls_R_factor_gt 0.054
_refine_ls_shift/su_max 0.000
_refine_ls_shift/su_mean 0.000
_refine_ls_structure_factor_coef Fsqd
_refine_ls_weighting_details 'w = 1/[\s^2^(Fo^2^)+(0.0737P)^2^+0.2005P] where P = (Fo^2^+2Fc^2^)/3'
_refine_ls_weighting_scheme calc
_refine_ls_wR_factor_gt 0.139
_refine_ls_wR_factor_ref 0.147
_reflns_number_gt 1922
_reflns_number_total 2398
_reflns_threshold_expression I>2\s(I)
_cod_data_source_file tk6229.cif
_cod_data_source_block I
_cod_depositor_comments
;
The following automatic conversions were performed:
'_symmetry_cell_setting' value 'Monoclinic' changed to 'monoclinic'
according to '/home/saulius/struct/CIF-dictionaries/cif_core.dic'
dictionary named 'cif_core.dic' version 2.4.1 from 2010-06-29.

Automatic conversion script
Id: cif_fix_enum 1527 2010-12-29 10:47:43Z saulius 

The following automatic conversions were performed:

'_symmetry_cell_setting' value 'Monoclinic' changed to 'monoclinic'
according to /home/saulius/struct/CIF-dictionaries/cif_core.dic
dictionary named 'cif_core.dic' version 2.4.1 from 2010-06-29.

Automatic conversion script
Id: cif_fix_values 1715 2011-07-08 13:25:40Z adriana 
;
_cod_original_sg_symbol_H-M 'P 21/c'
_cod_database_code 2206307
_cod_database_fobs_code 2206307

loop_
_symmetry_equiv_pos_as_xyz
'x, y, z'
'-x, y+1/2, -z+1/2'
'-x, -y, -z'
'x, -y-1/2, z-1/2'

loop_
_atom_site_label
_atom_site_fract_x
_atom_site_fract_y
_atom_site_fract_z
_atom_site_U_iso_or_equiv
_atom_site_adp_type
_atom_site_calc_flag
_atom_site_refinement_flags
_atom_site_occupancy
_atom_site_type_symbol
C1 1.0238(2) 0.85072(19) 1.4073(4) 0.0757(7) Uani d . 1 C
H1A 1.0954 0.8677 1.3664 0.091 Uiso calc R 1 H
H1B 1.0327 0.8843 1.5216 0.091 Uiso calc R 1 H
C2 0.90515(17) 0.71541(15) 1.3163(3) 0.0466(5) Uani d . 1 C
C3 0.85665(16) 0.62104(14) 1.2899(2) 0.0437(4) Uani d . 1 C
H3 0.9008 0.5662 1.3506 0.052 Uiso calc R 1 H
C4 0.73631(15) 0.61072(13) 1.1661(2) 0.0381(4) Uani d . 1 C
C5 0.67326(18) 0.69364(14) 1.0766(3) 0.0462(5) Uani d . 1 C
H5 0.5943 0.6850 0.9944 0.055 Uiso calc R 1 H
C6 0.72411(19) 0.78954(15) 1.1056(3) 0.0521(5) Uani d . 1 C
H6 0.6810 0.8452 1.0462 0.063 Uiso calc R 1 H
C7 0.84063(18) 0.79737(14) 1.2260(3) 0.0479(5) Uani d . 1 C
C8 0.67920(16) 0.51033(13) 1.1402(2) 0.0387(4) Uani d . 1 C
C9 0.55693(16) 0.49448(13) 0.9899(2) 0.0393(4) Uani d . 1 C
C10 0.56989(16) 0.45819(13) 0.8124(2) 0.0387(4) Uani d . 1 C
C11 0.71194(19) 0.41650(16) 0.6491(3) 0.0505(5) Uani d . 1 C
H11A 0.7960 0.4357 0.6504 0.061 Uiso calc R 1 H
H11B 0.6533 0.4494 0.5470 0.061 Uiso calc R 1 H
C12 0.6980(3) 0.30670(18) 0.6270(4) 0.0755(8) Uani d . 1 C
H12A 0.7550 0.2741 0.7289 0.113 Uiso calc R 1 H
H12B 0.7163 0.2868 0.5183 0.113 Uiso calc R 1 H
H12C 0.6136 0.2880 0.6197 0.113 Uiso calc R 1 H
O1 0.91102(14) 0.88209(11) 1.2770(2) 0.0683(5) Uani d . 1 O
O2 1.01817(14) 0.74570(13) 1.4299(2) 0.0717(5) Uani d . 1 O
O3 0.72849(13) 0.43734(10) 1.22574(19) 0.0524(4) Uani d . 1 O
O4 0.48243(12) 0.43951(12) 0.68404(18) 0.0567(4) Uani d . 1 O
O5 0.68882(12) 0.44996(11) 0.81721(17) 0.0496(4) Uani d . 1 O

loop_
_atom_site_aniso_label
_atom_site_aniso_U_11
_atom_site_aniso_U_22
_atom_site_aniso_U_33
_atom_site_aniso_U_12
_atom_site_aniso_U_13
_atom_site_aniso_U_23
C1 0.0528(14) 0.0659(15) 0.097(2) -0.0175(11) 0.0042(13) -0.0036(13)
C2 0.0327(9) 0.0549(11) 0.0491(11) -0.0037(8) 0.0075(8) 0.0008(9)
C3 0.0346(9) 0.0462(10) 0.0468(10) 0.0041(8) 0.0064(7) 0.0047(8)
C4 0.0336(9) 0.0436(10) 0.0366(9) 0.0015(7) 0.0096(7) -0.0025(7)
C5 0.0379(9) 0.0505(11) 0.0443(10) 0.0026(8) 0.0028(8) 0.0046(8)
C6 0.0493(11) 0.0463(11) 0.0559(12) 0.0032(9) 0.0081(9) 0.0114(9)
C7 0.0442(10) 0.0458(11) 0.0545(12) -0.0059(8) 0.0159(9) 0.0011(9)
C8 0.0357(9) 0.0421(9) 0.0382(9) 0.0042(7) 0.0107(7) -0.0028(7)
C9 0.0401(9) 0.0366(9) 0.0404(10) 0.0019(7) 0.0107(7) -0.0057(7)
C10 0.0373(9) 0.0397(9) 0.0393(9) 0.0016(7) 0.0114(7) -0.0037(7)
C11 0.0518(11) 0.0585(12) 0.0470(11) 0.0054(9) 0.0235(9) -0.0034(9)
C12 0.102(2) 0.0578(14) 0.0802(17) 0.0083(13) 0.0473(16) -0.0129(12)
O1 0.0577(10) 0.0496(8) 0.0896(12) -0.0139(7) 0.0092(8) 0.0031(8)
O2 0.0429(8) 0.0643(10) 0.0901(12) -0.0131(7) -0.0078(7) 0.0064(8)
O3 0.0502(8) 0.0423(8) 0.0589(9) 0.0070(6) 0.0067(6) 0.0024(6)
O4 0.0444(8) 0.0820(11) 0.0412(8) -0.0013(7) 0.0088(6) -0.0123(7)
O5 0.0398(7) 0.0636(9) 0.0472(8) 0.0015(6) 0.0152(6) -0.0126(6)

loop_
_atom_type_symbol
_atom_type_description
_atom_type_scat_dispersion_real
_atom_type_scat_dispersion_imag
_atom_type_scat_source
C C 0.0033 0.0016 'International Tables Vol C Tables 4.2.6.8 and 6.1.1.4'
H H 0.0000 0.0000 'International Tables Vol C Tables 4.2.6.8 and 6.1.1.4'
O O 0.0106 0.0060 'International Tables Vol C Tables 4.2.6.8 and 6.1.1.4'

loop_
_geom_angle_atom_site_label_1
_geom_angle_atom_site_label_2
_geom_angle_atom_site_label_3
_geom_angle_site_symmetry_1
_geom_angle
_geom_angle_publ_flag
O2 C1 O1 . 108.44(17) ?
O2 C1 H1A . 110.0 ?
O1 C1 H1A . 110.0 ?
O2 C1 H1B . 110.0 ?
O1 C1 H1B . 110.0 ?
H1A C1 H1B . 108.4 ?
C3 C2 O2 . 128.30(18) ?
C3 C2 C7 . 122.08(18) ?
O2 C2 C7 . 109.62(17) ?
C2 C3 C4 . 116.74(17) ?
C2 C3 H3 . 121.6 ?
C4 C3 H3 . 121.6 ?
C5 C4 C3 . 120.35(17) ?
C3 C4 C8 . 118.02(16) yes
C5 C4 C8 . 121.60(16) yes
C4 C5 C6 . 122.14(18) ?
C4 C5 H5 . 118.9 ?
C6 C5 H5 . 118.9 ?
C7 C6 C5 . 116.29(18) ?
C7 C6 H6 . 121.9 ?
C5 C6 H6 . 121.9 ?
C6 C7 O1 . 127.79(19) ?
C6 C7 C2 . 122.40(18) ?
O1 C7 C2 . 109.81(18) ?
O3 C8 C4 . 123.18(16) ?
O3 C8 C9 . 117.68(16) ?
C4 C8 C9 . 118.99(15) ?
C8 C9 C10 . 115.89(14) yes
C9 C9 C8 3_667 124.4(2) yes
C9 C9 C10 3_667 119.6(2) yes
O4 C10 O5 . 124.99(16) ?
O4 C10 C9 . 123.48(16) ?
O5 C10 C9 . 111.52(15) ?
O5 C11 C12 . 111.34(17) ?
O5 C11 H11A . 109.4 ?
C12 C11 H11A . 109.4 ?
O5 C11 H11B . 109.4 ?
C12 C11 H11B . 109.4 ?
H11A C11 H11B . 108.0 ?
C11 C12 H12A . 109.5 ?
C11 C12 H12B . 109.5 ?
H12A C12 H12B . 109.5 ?
C11 C12 H12C . 109.5 ?
H12A C12 H12C . 109.5 ?
H12B C12 H12C . 109.5 ?
C7 O1 C1 . 105.93(17) ?
C2 O2 C1 . 106.19(17) ?
C10 O5 C11 . 115.92(14) ?

loop_
_geom_bond_atom_site_label_1
_geom_bond_atom_site_label_2
_geom_bond_site_symmetry_2
_geom_bond_distance
_geom_bond_publ_flag
C1 O2 . 1.417(3) ?
C1 O1 . 1.425(3) ?
C1 H1A . 0.9700 ?
C1 H1B . 0.9700 ?
C2 C3 . 1.363(3) ?
C2 O2 . 1.370(2) ?
C2 C7 . 1.382(3) ?
C3 C4 . 1.409(2) ?
C3 H3 . 0.9300 ?
C4 C5 . 1.384(3) ?
C4 C8 . 1.473(2) ?
C5 C6 . 1.392(3) ?
C5 H5 . 0.9300 ?
C6 C7 . 1.363(3) ?
C6 H6 . 0.9300 ?
C7 O1 . 1.368(2) ?
C8 O3 . 1.215(2) ?
C8 C9 . 1.526(2) yes
C9 C10 . 1.503(2) yes
C9 C9 3_667 1.334(3) yes
C10 O4 . 1.197(2) ?
C10 O5 . 1.322(2) ?
C11 O5 . 1.468(2) ?
C11 C12 . 1.479(3) ?
C11 H11A . 0.9700 ?
C11 H11B . 0.9700 ?
C12 H12A . 0.9600 ?
C12 H12B . 0.9600 ?
C12 H12C . 0.9600 ?

loop_
_geom_hbond_atom_site_label_D
_geom_hbond_atom_site_label_H
_geom_hbond_atom_site_label_A
_geom_hbond_site_symmetry_A
_geom_hbond_distance_DH
_geom_hbond_distance_HA
_geom_hbond_distance_DA
_geom_hbond_angle_DHA
C1 H1A O3 2_757 0.97 2.46 3.424(3) 171
C6 H6 O4 2_656 0.93 2.49 3.364(2) 157
C11 H11B O4 3_666 0.97 2.47 3.430(3) 170

loop_
_geom_torsion_atom_site_label_1
_geom_torsion_atom_site_label_2
_geom_torsion_atom_site_label_3
_geom_torsion_atom_site_label_4
_geom_torsion_site_symmetry_1
_geom_torsion_site_symmetry_4
_geom_torsion
_geom_torsion_publ_flag
O2 C2 C3 C4 . . 179.01(19) yes
C7 C2 C3 C4 . . -0.4(3) ?
C2 C3 C4 C5 . . 0.6(3) ?
C2 C3 C4 C8 . . -177.53(16) ?
C3 C4 C5 C6 . . -0.8(3) ?
C8 C4 C5 C6 . . 177.27(18) ?
C4 C5 C6 C7 . . 0.8(3) ?
C5 C6 C7 O1 . . 179.53(19) ?
C5 C6 C7 C2 . . -0.6(3) ?
C3 C2 C7 C6 . . 0.5(3) ?
O2 C2 C7 C6 . . -179.04(19) ?
C3 C2 C7 O1 . . -179.63(17) ?
O2 C2 C7 O1 . . 0.8(2) ?
C5 C4 C8 O3 . . -174.86(17) ?
C3 C4 C8 O3 . . 3.2(3) ?
C5 C4 C8 C9 . . 9.8(2) yes
C3 C4 C8 C9 . . -172.13(14) yes
O3 C8 C9 C9 . 3_667 94.5(3) yes
C4 C8 C9 C9 . 3_667 -89.9(3) yes
O3 C8 C9 C10 . . -81.8(2) yes
C4 C8 C9 C10 . . 93.80(18) yes
C9 C9 C10 O4 3_667 . 1.2(3) yes
C8 C9 C10 O4 . . 177.64(17) yes
C9 C9 C10 O5 3_667 . -178.9(2) yes
C8 C9 C10 O5 . . -2.4(2) ?
C6 C7 O1 C1 . . 179.0(2) ?
C2 C7 O1 C1 . . -0.8(2) ?
O2 C1 O1 C7 . . 0.6(3) ?
C3 C2 O2 C1 . . -179.9(2) ?
C7 C2 O2 C1 . . -0.4(3) ?
O1 C1 O2 C2 . . -0.1(3) ?
O4 C10 O5 C11 . . 0.9(3) ?
C9 C10 O5 C11 . . -179.04(15) ?
C12 C11 O5 C10 . . -79.6(2) ?
